data_2223678
loop_
_publ_author_name
'Herrera-Gonz\'alez, Ana Mar\'ia'
'L\'opez-Vel\'azquez, Delia'
'Bern\`es, Sylvain'

_publ_section_title
;
 Diallyl 5-[(4-hexyloxyphenyl)iminomethyl]-<i>m</i>-phenylene
 dicarbonate
;
_journal_coeditor_code CI2922
_journal_issue 11
_journal_name_full 'Acta Crystallographica Section E'
_journal_page_first o2810
_journal_page_last o2811
_journal_paper_doi 10.1107/S1600536809041142
_journal_volume 65
_journal_year 2009
_chemical_formula_iupac 'C27 H31 N O7'
_chemical_formula_moiety 'C27 H31 N O7'
_chemical_formula_sum 'C27 H31 N O7'
_chemical_formula_weight 481.53
_chemical_melting_point 318
_chemical_name_systematic
;
Diallyl 5-[(4-hexyloxyphenyl)iminomethyl]-<i>m</i>-phenylene dicarbonate
;
_space_group_IT_number 2
_symmetry_cell_setting triclinic
_symmetry_space_group_name_Hall '-P 1'
_symmetry_space_group_name_H-M 'P -1'
_atom_sites_solution_hydrogens geom
_atom_sites_solution_primary direct
_atom_sites_solution_secondary difmap
_audit_creation_method SHELXL-97
_cell_angle_alpha 102.756(11)
_cell_angle_beta 103.368(12)
_cell_angle_gamma 101.092(12)
_cell_formula_units_Z 2
_cell_length_a 8.6407(11)
_cell_length_b 10.9711(14)
_cell_length_c 15.014(2)
_cell_measurement_reflns_used 70
_cell_measurement_temperature 298.0(10)
_cell_measurement_theta_max 12.51
_cell_measurement_theta_min 4.53
_cell_volume 1305.4(3)
_computing_cell_refinement 'XSCANS (Siemens, 1996)'
_computing_data_collection 'XSCANS (Siemens, 1996)'
_computing_data_reduction 'XSCANS (Siemens, 1996)'
_computing_molecular_graphics 'Mercury (Macrae <i>et al.</i>,  2006)'
_computing_publication_material 'SHELXL97 (Sheldrick, 2008)'
_computing_structure_refinement 'SHELXL97 (Sheldrick, 2008)'
_computing_structure_solution 'SHELXS97 (Sheldrick, 2008)'
_diffrn_ambient_temperature 298.0(10)
_diffrn_measured_fraction_theta_full 0.987
_diffrn_measured_fraction_theta_max 0.987
_diffrn_measurement_device_type 'Bruker P4'
_diffrn_measurement_method 2\q/\w
_diffrn_radiation_monochromator graphite
_diffrn_radiation_source 'fine-focus sealed tube'
_diffrn_radiation_type MoK\a
_diffrn_radiation_wavelength 0.71073
_diffrn_reflns_av_R_equivalents 0.0271
_diffrn_reflns_av_sigmaI/netI 0.0401
_diffrn_reflns_limit_h_max 3
_diffrn_reflns_limit_h_min -11
_diffrn_reflns_limit_k_max 13
_diffrn_reflns_limit_k_min -13
_diffrn_reflns_limit_l_max 19
_diffrn_reflns_limit_l_min -19
_diffrn_reflns_number 8105
_diffrn_reflns_theta_full 27.50
_diffrn_reflns_theta_max 27.50
_diffrn_reflns_theta_min 1.97
_diffrn_standards_decay_% 1
_diffrn_standards_interval_count 97
_diffrn_standards_number 3
_exptl_absorpt_coefficient_mu 0.088
_exptl_absorpt_correction_type none
_exptl_crystal_colour Brown
_exptl_crystal_density_diffrn 1.225
_exptl_crystal_density_method 'not measured'
_exptl_crystal_description Plate
_exptl_crystal_F_000 512
_exptl_crystal_size_max 0.6
_exptl_crystal_size_mid 0.6
_exptl_crystal_size_min 0.2
_refine_diff_density_max 0.135
_refine_diff_density_min -0.149
_refine_ls_extinction_method none
_refine_ls_goodness_of_fit_ref 1.038
_refine_ls_hydrogen_treatment constr
_refine_ls_matrix_type full
_refine_ls_number_constraints 0
_refine_ls_number_parameters 409
_refine_ls_number_reflns 5927
_refine_ls_number_restraints 20
_refine_ls_restrained_S_all 1.047
_refine_ls_R_factor_all 0.0921
_refine_ls_R_factor_gt 0.0529
_refine_ls_shift/su_max 0.001
_refine_ls_shift/su_mean 0.000
_refine_ls_structure_factor_coef Fsqd
_refine_ls_weighting_details 'calc w=1/[\s^2^(Fo^2^)+(0.0692P)^2^+0.1545P] where P=(Fo^2^+2Fc^2^)/3'
_refine_ls_weighting_scheme calc
_refine_ls_wR_factor_gt 0.1394
_refine_ls_wR_factor_ref 0.1652
_reflns_number_gt 3505
_reflns_number_total 5927
_reflns_threshold_expression I>2\s(I)
_cod_data_source_file ci2922.cif
_cod_data_source_block I
_cod_depositor_comments
;
The following automatic conversions were performed:
'_symmetry_cell_setting' value 'Triclinic' changed to 'triclinic'
according to '/home/saulius/struct/CIF-dictionaries/cif_core.dic'
dictionary named 'cif_core.dic' version 2.4.1 from 2010-06-29.

Automatic conversion script
Id: cif_fix_enum 1527 2010-12-29 10:47:43Z saulius 

The following automatic conversions were performed:

'_symmetry_cell_setting' value 'Triclinic' changed to 'triclinic'
according to /home/saulius/struct/CIF-dictionaries/cif_core.dic
dictionary named 'cif_core.dic' version 2.4.1 from 2010-06-29.

Automatic conversion script
Id: cif_fix_values 1715 2011-07-08 13:25:40Z adriana 
;
_cod_database_code 2223678
_cod_database_fobs_code 2223678

loop_
_symmetry_equiv_pos_as_xyz
'x, y, z'
'-x, -y, -z'

loop_
_atom_site_type_symbol
_atom_site_label
_atom_site_fract_x
_atom_site_fract_y
_atom_site_fract_z
_atom_site_U_iso_or_equiv
_atom_site_adp_type
_atom_site_calc_flag
_atom_site_refinement_flags
_atom_site_occupancy
_atom_site_disorder_assembly
_atom_site_disorder_group
C C1 0.8795(2) 0.36570(18) 0.72744(13) 0.0647(4) Uani d . 1 . .
C C2 0.8794(2) 0.2444(2) 0.67888(14) 0.0715(5) Uani d . 1 . .
H H2A 0.9542 0.2323 0.6442 0.086 Uiso calc R 1 . .
C C3 0.7648(2) 0.14046(19) 0.68288(15) 0.0704(5) Uani d . 1 . .
C C4 0.6528(2) 0.15553(18) 0.73416(14) 0.0648(4) Uani d . 1 . .
H H4A 0.5769 0.0841 0.7361 0.078 Uiso calc R 1 . .
C C5 0.6560(2) 0.28065(17) 0.78313(12) 0.0602(4) Uani d . 1 . .
C C6 0.7713(2) 0.38578(18) 0.78032(13) 0.0645(4) Uani d . 1 . .
H H6A 0.7756 0.4691 0.8138 0.077 Uiso calc R 1 . .
C C7 0.5327(2) 0.30287(18) 0.83354(13) 0.0646(4) Uani d . 1 . .
H H7A 0.5447 0.3860 0.8706 0.078 Uiso calc R 1 . .
N N8 0.41161(18) 0.21453(14) 0.82888(11) 0.0642(4) Uani d . 1 . .
C C9 0.2901(2) 0.24258(16) 0.87404(12) 0.0593(4) Uani d . 1 . .
C C10 0.1795(2) 0.13913(17) 0.88151(14) 0.0692(5) Uani d . 1 . .
H H10A 0.1877 0.0558 0.8569 0.083 Uiso calc R 1 . .
C C11 0.0566(2) 0.15580(17) 0.92465(14) 0.0706(5) Uani d . 1 . .
H H11A -0.0160 0.0845 0.9292 0.085 Uiso calc R 1 . .
C C12 0.0425(2) 0.27938(16) 0.96082(12) 0.0606(4) Uani d . 1 . .
C C13 0.1498(2) 0.38393(17) 0.95118(14) 0.0667(5) Uani d . 1 . .
H H13A 0.1394 0.4671 0.9739 0.080 Uiso calc R 1 . .
C C14 0.2712(2) 0.36611(17) 0.90851(14) 0.0666(5) Uani d . 1 . .
H H14A 0.3419 0.4374 0.9025 0.080 Uiso calc R 1 . .
O O15 -0.07085(16) 0.30948(12) 1.00565(10) 0.0730(4) Uani d . 1 . .
C C16 -0.1880(2) 0.20872(17) 1.01915(14) 0.0683(5) Uani d . 1 . .
H H16A -0.1319 0.1589 1.0554 0.082 Uiso calc R 1 . .
H H16B -0.2565 0.1509 0.9581 0.082 Uiso calc R 1 . .
C C17 -0.2914(2) 0.27331(17) 1.07262(13) 0.0666(5) Uani d . 1 . .
H H17A -0.3449 0.3231 1.0352 0.080 Uiso calc R 1 . .
H H17B -0.2195 0.3333 1.1320 0.080 Uiso calc R 1 . .
C C18 -0.4212(2) 0.18124(18) 1.09486(16) 0.0740(5) Uani d . 1 . .
H H18A -0.3678 0.1338 1.1346 0.089 Uiso calc R 1 . .
H H18B -0.4912 0.1192 1.0359 0.089 Uiso calc R 1 . .
C C19 -0.5273(2) 0.24900(19) 1.14540(15) 0.0734(5) Uani d . 1 . .
H H19A -0.4567 0.3108 1.2043 0.088 Uiso calc R 1 . .
H H19B -0.5790 0.2972 1.1057 0.088 Uiso calc R 1 . .
C C20 -0.6588(3) 0.1610(2) 1.1682(2) 0.0974(7) Uani d . 1 . .
H H20A -0.6073 0.1144 1.2093 0.117 Uiso calc R 1 . .
H H20B -0.7283 0.0979 1.1095 0.117 Uiso calc R 1 . .
C C21 -0.7661(3) 0.2299(3) 1.2164(2) 0.1085(8) Uani d . 1 . .
H H21A -0.8454 0.1681 1.2302 0.163 Uiso calc R 1 . .
H H21B -0.8222 0.2728 1.1749 0.163 Uiso calc R 1 . .
H H21C -0.6986 0.2925 1.2747 0.163 Uiso calc R 1 . .
O O22 0.77632(17) 0.01980(14) 0.63440(13) 0.1008(5) Uani d . 1 A .
C C23 0.6461(3) -0.0735(2) 0.58199(16) 0.0801(6) Uani d D 1 . .
O O241 0.5208(7) -0.0956(6) 0.6034(6) 0.149(3) Uani d PD 0.564(9) A 1
O O251 0.6943(11) -0.1715(7) 0.5473(7) 0.102(3) Uani d PD 0.564(9) A 1
C C261 0.5708(9) -0.2733(8) 0.4693(6) 0.097(3) Uani d PD 0.564(9) A 1
H H26A 0.5233 -0.3415 0.4940 0.116 Uiso calc PR 0.564(9) A 1
H H26B 0.4832 -0.2380 0.4410 0.116 Uiso calc PR 0.564(9) A 1
C C271 0.6431(10) -0.3250(7) 0.3991(4) 0.094(2) Uani d PD 0.564(9) A 1
H H27A 0.6882 -0.2686 0.3684 0.113 Uiso calc PR 0.564(9) A 1
C C281 0.6523(11) -0.4432(6) 0.3737(7) 0.116(2) Uani d PD 0.564(9) A 1
H H28A 0.6088 -0.5031 0.4024 0.140 Uiso calc PR 0.564(9) A 1
H H28B 0.7024 -0.4683 0.3266 0.140 Uiso calc PR 0.564(9) A 1
O O242 0.5239(9) -0.0401(7) 0.5506(6) 0.130(3) Uani d PD 0.436(9) A 2
O O252 0.6795(12) -0.1657(9) 0.5220(9) 0.080(2) Uani d PD 0.436(9) A 2
C C262 0.5589(18) -0.2909(11) 0.4839(11) 0.122(5) Uani d PD 0.436(9) A 2
H H26C 0.5454 -0.3263 0.5362 0.147 Uiso calc PR 0.436(9) A 2
H H26D 0.4537 -0.2787 0.4529 0.147 Uiso calc PR 0.436(9) A 2
C C272 0.6050(10) -0.3823(10) 0.4167(7) 0.116(4) Uani d PD 0.436(9) A 2
H H27B 0.5567 -0.4687 0.4091 0.139 Uiso calc PR 0.436(9) A 2
C C282 0.7030(11) -0.3623(17) 0.3657(8) 0.126(4) Uani d PD 0.436(9) A 2
H H28C 0.7559 -0.2782 0.3695 0.151 Uiso calc PR 0.436(9) A 2
H H28D 0.7210 -0.4319 0.3249 0.151 Uiso calc PR 0.436(9) A 2
O O29 0.99760(15) 0.47296(13) 0.72656(10) 0.0782(4) Uani d . 1 B .
C C30 0.9509(3) 0.5274(2) 0.65583(16) 0.0760(5) Uani d D 1 . .
O O311 0.8370(8) 0.4836(9) 0.5878(5) 0.125(3) Uani d PD 0.665(9) B 3
O O321 1.0645(7) 0.6334(6) 0.6683(5) 0.0712(12) Uani d PD 0.665(9) B 3
C C331 1.0261(6) 0.6997(5) 0.5963(3) 0.0784(13) Uani d PD 0.665(9) B 3
H H33A 0.9295 0.7313 0.5994 0.094 Uiso calc PR 0.665(9) B 3
H H33B 1.0043 0.6416 0.5333 0.094 Uiso calc PR 0.665(9) B 3
C C341 1.1697(5) 0.8080(5) 0.6154(4) 0.0931(16) Uani d PD 0.665(9) B 3
H H34A 1.2729 0.7915 0.6231 0.112 Uiso calc PR 0.665(9) B 3
C C351 1.1595(16) 0.9217(10) 0.6217(10) 0.176(5) Uani d PD 0.665(9) B 3
H H35A 1.0575 0.9404 0.6142 0.212 Uiso calc PR 0.665(9) B 3
H H35B 1.2538 0.9874 0.6339 0.212 Uiso calc PR 0.665(9) B 3
O O312 0.8084(8) 0.5001(13) 0.6096(7) 0.074(2) Uani d PD 0.335(9) B 4
O O322 1.0978(15) 0.6155(15) 0.6718(12) 0.110(5) Uani d PD 0.335(9) B 4
C C332 1.122(2) 0.6920(11) 0.6036(9) 0.119(4) Uani d PD 0.335(9) B 4
H H33C 1.2353 0.7073 0.6024 0.143 Uiso calc PR 0.335(9) B 4
H H33D 1.0529 0.6423 0.5402 0.143 Uiso calc PR 0.335(9) B 4
C C342 1.081(2) 0.8163(11) 0.6282(10) 0.173(9) Uani d PD 0.335(9) B 4
H H34B 0.9841 0.8117 0.6459 0.207 Uiso calc PR 0.335(9) B 4
C C352 1.1533(14) 0.9284(7) 0.6298(11) 0.086(4) Uani d PD 0.335(9) B 4
H H35C 1.2511 0.9419 0.6132 0.103 Uiso calc PR 0.335(9) B 4
H H35D 1.1088 0.9975 0.6476 0.103 Uiso calc PR 0.335(9) B 4

loop_
_atom_site_aniso_label
_atom_site_aniso_U_11
_atom_site_aniso_U_22
_atom_site_aniso_U_33
_atom_site_aniso_U_12
_atom_site_aniso_U_13
_atom_site_aniso_U_23
C1 0.0521(9) 0.0710(11) 0.0688(11) 0.0102(8) 0.0160(8) 0.0214(9)
C2 0.0545(10) 0.0824(13) 0.0786(12) 0.0185(9) 0.0254(9) 0.0167(10)
C3 0.0586(10) 0.0677(11) 0.0853(13) 0.0237(9) 0.0239(9) 0.0124(9)
C4 0.0578(10) 0.0609(10) 0.0805(12) 0.0187(8) 0.0254(9) 0.0204(9)
C5 0.0568(9) 0.0638(10) 0.0621(10) 0.0184(8) 0.0190(8) 0.0169(8)
C6 0.0636(10) 0.0618(10) 0.0663(10) 0.0164(8) 0.0186(9) 0.0138(8)
C7 0.0687(11) 0.0609(10) 0.0660(11) 0.0207(9) 0.0237(9) 0.0131(8)
N8 0.0632(9) 0.0596(8) 0.0754(10) 0.0200(7) 0.0285(7) 0.0173(7)
C9 0.0613(10) 0.0559(9) 0.0634(10) 0.0191(8) 0.0223(8) 0.0135(8)
C10 0.0741(11) 0.0516(9) 0.0873(13) 0.0194(9) 0.0363(10) 0.0133(9)
C11 0.0737(11) 0.0525(10) 0.0928(13) 0.0144(9) 0.0406(11) 0.0184(9)
C12 0.0641(10) 0.0575(10) 0.0646(10) 0.0197(8) 0.0264(8) 0.0137(8)
C13 0.0725(11) 0.0501(9) 0.0821(12) 0.0192(8) 0.0324(10) 0.0137(8)
C14 0.0701(11) 0.0514(9) 0.0852(12) 0.0158(8) 0.0341(10) 0.0199(9)
O15 0.0790(8) 0.0577(7) 0.0936(9) 0.0184(6) 0.0497(7) 0.0167(6)
C16 0.0694(11) 0.0599(10) 0.0797(12) 0.0155(9) 0.0315(10) 0.0182(9)
C17 0.0684(11) 0.0619(10) 0.0660(11) 0.0122(8) 0.0259(9) 0.0075(8)
C18 0.0776(12) 0.0634(11) 0.0877(13) 0.0185(9) 0.0389(11) 0.0180(10)
C19 0.0775(12) 0.0646(11) 0.0777(12) 0.0128(9) 0.0338(10) 0.0116(9)
C20 0.1057(17) 0.0846(15) 0.1256(19) 0.0259(13) 0.0658(16) 0.0412(14)
C21 0.1053(18) 0.121(2) 0.122(2) 0.0332(16) 0.0684(16) 0.0377(17)
O22 0.0640(8) 0.0730(9) 0.1537(15) 0.0224(7) 0.0389(9) -0.0042(9)
C23 0.0691(13) 0.0855(14) 0.0833(14) 0.0292(12) 0.0259(11) 0.0064(11)
O241 0.098(3) 0.123(4) 0.194(6) -0.009(2) 0.094(4) -0.043(3)
O251 0.092(3) 0.075(3) 0.110(6) 0.035(2) 0.003(3) -0.017(3)
C261 0.072(4) 0.091(5) 0.099(5) 0.030(4) 0.006(3) -0.020(4)
C271 0.080(4) 0.110(5) 0.075(3) 0.021(4) 0.005(3) 0.011(3)
C281 0.118(5) 0.098(4) 0.114(5) 0.033(4) 0.030(4) -0.009(4)
O242 0.097(4) 0.118(5) 0.129(5) 0.062(4) -0.029(3) -0.025(3)
O252 0.066(4) 0.093(4) 0.089(5) 0.039(3) 0.031(4) 0.018(3)
C262 0.145(9) 0.091(7) 0.105(7) -0.019(6) 0.051(7) 0.001(6)
C272 0.099(5) 0.061(5) 0.186(9) 0.012(4) 0.065(5) 0.013(5)
C282 0.101(6) 0.177(13) 0.118(6) 0.065(7) 0.048(5) 0.036(8)
O29 0.0621(7) 0.0825(9) 0.0840(9) 0.0036(7) 0.0179(7) 0.0274(7)
C30 0.0905(16) 0.0677(12) 0.0688(13) 0.0123(11) 0.0321(12) 0.0140(10)
O311 0.169(5) 0.101(3) 0.071(3) -0.008(3) 0.009(3) 0.022(2)
O321 0.0649(15) 0.070(2) 0.077(2) 0.0065(18) 0.0211(15) 0.0249(17)
C331 0.083(3) 0.078(2) 0.077(2) 0.014(2) 0.024(2) 0.0321(18)
C341 0.072(2) 0.086(4) 0.137(4) 0.016(2) 0.046(2) 0.050(3)
C351 0.166(9) 0.168(11) 0.214(12) 0.034(8) 0.094(8) 0.058(8)
O312 0.043(3) 0.097(5) 0.060(4) -0.009(2) -0.009(3) 0.025(4)
O322 0.156(11) 0.089(5) 0.118(7) 0.038(6) 0.080(7) 0.044(4)
C332 0.140(11) 0.120(9) 0.094(7) 0.018(8) 0.050(8) 0.019(5)
C342 0.185(17) 0.26(3) 0.197(14) 0.139(19) 0.122(13) 0.161(16)
C352 0.072(6) 0.038(4) 0.128(9) 0.000(4) 0.004(6) 0.023(5)

loop_
_atom_type_symbol
_atom_type_description
_atom_type_scat_dispersion_real
_atom_type_scat_dispersion_imag
_atom_type_scat_source
C C 0.0033 0.0016 'International Tables Vol C Tables 4.2.6.8 and 6.1.1.4'
H H 0.0000 0.0000 'International Tables Vol C Tables 4.2.6.8 and 6.1.1.4'
N N 0.0061 0.0033 'International Tables Vol C Tables 4.2.6.8 and 6.1.1.4'
O O 0.0106 0.0060 'International Tables Vol C Tables 4.2.6.8 and 6.1.1.4'

loop_
_geom_angle_atom_site_label_1
_geom_angle_atom_site_label_2
_geom_angle_atom_site_label_3
_geom_angle_site_symmetry_1
_geom_angle_site_symmetry_3
_geom_angle
_geom_angle_publ_flag
C2 C1 C6 . . 121.97(17) ?
C2 C1 O29 . . 119.21(16) ?
C6 C1 O29 . . 118.77(17) ?
C1 C2 C3 . . 118.05(17) ?
C1 C2 H2A . . 121.0 ?
C3 C2 H2A . . 121.0 ?
C2 C3 C4 . . 122.21(17) ?
C2 C3 O22 . . 114.62(16) ?
C4 C3 O22 . . 123.13(18) ?
C3 C4 C5 . . 118.46(17) ?
C3 C4 H4A . . 120.8 ?
C5 C4 H4A . . 120.8 ?
C6 C5 C4 . . 119.89(16) ?
C6 C5 C7 . . 119.33(16) ?
C4 C5 C7 . . 120.70(16) ?
C1 C6 C5 . . 119.40(17) ?
C1 C6 H6A . . 120.3 ?
C5 C6 H6A . . 120.3 ?
N8 C7 C5 . . 123.01(17) ?
N8 C7 H7A . . 118.5 ?
C5 C7 H7A . . 118.5 ?
C7 N8 C9 . . 120.81(15) ?
C10 C9 C14 . . 117.79(15) ?
C10 C9 N8 . . 117.22(15) ?
C14 C9 N8 . . 124.95(16) ?
C9 C10 C11 . . 121.88(16) ?
C9 C10 H10A . . 119.1 ?
C11 C10 H10A . . 119.1 ?
C12 C11 C10 . . 119.52(16) ?
C12 C11 H11A . . 120.2 ?
C10 C11 H11A . . 120.2 ?
O15 C12 C11 . . 125.58(16) ?
O15 C12 C13 . . 115.30(15) ?
C11 C12 C13 . . 119.12(15) ?
C14 C13 C12 . . 120.75(16) ?
C14 C13 H13A . . 119.6 ?
C12 C13 H13A . . 119.6 ?
C13 C14 C9 . . 120.87(16) ?
C13 C14 H14A . . 119.6 ?
C9 C14 H14A . . 119.6 ?
C12 O15 C16 . . 119.90(13) ?
O15 C16 C17 . . 106.86(14) ?
O15 C16 H16A . . 110.4 ?
C17 C16 H16A . . 110.4 ?
O15 C16 H16B . . 110.4 ?
C17 C16 H16B . . 110.4 ?
H16A C16 H16B . . 108.6 ?
C16 C17 C18 . . 114.36(15) ?
C16 C17 H17A . . 108.7 ?
C18 C17 H17A . . 108.7 ?
C16 C17 H17B . . 108.7 ?
C18 C17 H17B . . 108.7 ?
H17A C17 H17B . . 107.6 ?
C17 C18 C19 . . 113.01(16) ?
C17 C18 H18A . . 109.0 ?
C19 C18 H18A . . 109.0 ?
C17 C18 H18B . . 109.0 ?
C19 C18 H18B . . 109.0 ?
H18A C18 H18B . . 107.8 ?
C20 C19 C18 . . 114.79(17) ?
C20 C19 H19A . . 108.6 ?
C18 C19 H19A . . 108.6 ?
C20 C19 H19B . . 108.6 ?
C18 C19 H19B . . 108.6 ?
H19A C19 H19B . . 107.5 ?
C19 C20 C21 . . 114.1(2) ?
C19 C20 H20A . . 108.7 ?
C21 C20 H20A . . 108.7 ?
C19 C20 H20B . . 108.7 ?
C21 C20 H20B . . 108.7 ?
H20A C20 H20B . . 107.6 ?
C20 C21 H21A . . 109.5 ?
C20 C21 H21B . . 109.5 ?
H21A C21 H21B . . 109.5 ?
C20 C21 H21C . . 109.5 ?
H21A C21 H21C . . 109.5 ?
H21B C21 H21C . . 109.5 ?
C23 O22 C3 . . 122.43(15) ?
O241 C23 O251 . . 116.3(6) ?
O242 C23 O251 . . 129.8(5) ?
O241 C23 O22 . . 123.4(3) ?
O242 C23 O22 . . 116.0(4) ?
O251 C23 O22 . . 108.3(4) ?
O241 C23 O252 . . 119.5(5) ?
O242 C23 O252 . . 115.9(7) ?
O22 C23 O252 . . 113.6(5) ?
C23 O251 C261 . . 115.8(7) ?
C271 C261 O251 . . 110.4(7) ?
C271 C261 H26A . . 109.6 ?
O251 C261 H26A . . 109.6 ?
C271 C261 H26B . . 109.6 ?
O251 C261 H26B . . 109.6 ?
H26A C261 H26B . . 108.1 ?
C281 C271 C261 . . 126.2(11) ?
C281 C271 H27A . . 116.9 ?
C261 C271 H27A . . 116.9 ?
C271 C281 H28A . . 120.0 ?
C271 C281 H28B . . 120.0 ?
H28A C281 H28B . . 120.0 ?
C23 O252 C262 . . 117.8(8) ?
C272 C262 O252 . . 113.0(10) ?
C272 C262 H26C . . 109.0 ?
O252 C262 H26C . . 109.0 ?
C272 C262 H26D . . 109.0 ?
O252 C262 H26D . . 109.0 ?
H26C C262 H26D . . 107.8 ?
C282 C272 C262 . . 129.7(16) ?
C282 C272 H27B . . 115.1 ?
C262 C272 H27B . . 115.1 ?
C272 C282 H28C . . 120.0 ?
C272 C282 H28D . . 120.0 ?
H28C C282 H28D . . 120.0 ?
C30 O29 C1 . . 115.14(15) ?
O311 C30 O321 . . 123.3(5) ?
O312 C30 O321 . . 126.9(7) ?
O311 C30 O29 . . 127.1(5) ?
O312 C30 O29 . . 120.5(6) ?
O321 C30 O29 . . 109.2(3) ?
O311 C30 O322 . . 131.1(8) ?
O312 C30 O322 . . 140.5(9) ?
O29 C30 O322 . . 98.3(6) ?
C30 O321 C331 . . 113.6(4) ?
O321 C331 C341 . . 106.9(4) ?
O321 C331 H33A . . 110.3 ?
C341 C331 H33A . . 110.3 ?
O321 C331 H33B . . 110.3 ?
C341 C331 H33B . . 110.3 ?
H33A C331 H33B . . 108.6 ?
C351 C341 C331 . . 122.8(9) ?
C351 C341 H34A . . 118.6 ?
C331 C341 H34A . . 118.6 ?
C341 C351 H35A . . 120.0 ?
C341 C351 H35B . . 120.0 ?
H35A C351 H35B . . 120.0 ?
C30 O322 C332 . . 120.9(11) ?
C342 C332 O322 . . 112.6(11) ?
C342 C332 H33C . . 109.1 ?
O322 C332 H33C . . 109.1 ?
C342 C332 H33D . . 109.1 ?
O322 C332 H33D . . 109.1 ?
H33C C332 H33D . . 107.8 ?
C352 C342 C332 . . 131.7(15) ?
C352 C342 H34B . . 114.2 ?
C332 C342 H34B . . 114.2 ?
C342 C352 H35C . . 120.0 ?
C342 C352 H35D . . 120.0 ?
H35C C352 H35D . . 120.0 ?

loop_
_geom_bond_atom_site_label_1
_geom_bond_atom_site_label_2
_geom_bond_site_symmetry_2
_geom_bond_distance
_geom_bond_publ_flag
C1 C2 . 1.369(3) ?
C1 C6 . 1.378(2) ?
C1 O29 . 1.406(2) ?
C2 C3 . 1.381(3) ?
C2 H2A . 0.93 ?
C3 C4 . 1.381(3) ?
C3 O22 . 1.397(2) ?
C4 C5 . 1.399(2) ?
C4 H4A . 0.93 ?
C5 C6 . 1.387(2) ?
C5 C7 . 1.469(2) ?
C6 H6A . 0.93 ?
C7 N8 . 1.259(2) ?
C7 H7A . 0.93 ?
N8 C9 . 1.421(2) ?
C9 C10 . 1.379(2) ?
C9 C14 . 1.395(2) ?
C10 C11 . 1.387(2) ?
C10 H10A . 0.93 ?
C11 C12 . 1.384(2) ?
C11 H11A . 0.93 ?
C12 O15 . 1.361(2) ?
C12 C13 . 1.387(2) ?
C13 C14 . 1.373(2) ?
C13 H13A . 0.93 ?
C14 H14A . 0.93 ?
O15 C16 . 1.432(2) ?
C16 C17 . 1.506(2) ?
C16 H16A . 0.97 ?
C16 H16B . 0.97 ?
C17 C18 . 1.508(3) ?
C17 H17A . 0.97 ?
C17 H17B . 0.97 ?
C18 C19 . 1.518(3) ?
C18 H18A . 0.97 ?
C18 H18B . 0.97 ?
C19 C20 . 1.498(3) ?
C19 H19A . 0.97 ?
C19 H19B . 0.97 ?
C20 C21 . 1.514(3) ?
C20 H20A . 0.97 ?
C20 H20B . 0.97 ?
C21 H21A . 0.96 ?
C21 H21B . 0.96 ?
C21 H21C . 0.96 ?
O22 C23 . 1.313(2) ?
C23 O241 . 1.195(4) ?
C23 O242 . 1.211(4) ?
C23 O251 . 1.275(6) ?
C23 O252 . 1.322(7) ?
O251 C261 . 1.464(7) ?
C261 C271 . 1.414(8) ?
C261 H26A . 0.97 ?
C261 H26B . 0.97 ?
C271 C281 . 1.291(7) ?
C271 H27A . 0.93 ?
C281 H28A . 0.93 ?
C281 H28B . 0.93 ?
O252 C262 . 1.458(9) ?
C262 C272 . 1.440(9) ?
C262 H26C . 0.97 ?
C262 H26D . 0.97 ?
C272 C282 . 1.287(9) ?
C272 H27B . 0.93 ?
C282 H28C . 0.93 ?
C282 H28D . 0.93 ?
O29 C30 . 1.350(3) ?
C30 O311 . 1.174(5) ?
C30 O312 . 1.208(6) ?
C30 O321 . 1.315(5) ?
C30 O322 . 1.374(9) ?
O321 C331 . 1.444(6) ?
C331 C341 . 1.467(5) ?
C331 H33A . 0.97 ?
C331 H33B . 0.97 ?
C341 C351 . 1.251(8) ?
C341 H34A . 0.93 ?
C351 H35A . 0.93 ?
C351 H35B . 0.93 ?
O322 C332 . 1.484(9) ?
C332 C342 . 1.463(10) ?
C332 H33C . 0.97 ?
C332 H33D . 0.97 ?
C342 C352 . 1.261(10) ?
C342 H34B . 0.93 ?
C352 H35C . 0.93 ?
C352 H35D . 0.93 ?

loop_
_geom_hbond_atom_site_label_D
_geom_hbond_atom_site_label_H
_geom_hbond_atom_site_label_A
_geom_hbond_site_symmetry_A
_geom_hbond_distance_DH
_geom_hbond_distance_HA
_geom_hbond_distance_DA
_geom_hbond_angle_DHA
_geom_hbond_publ_flag
C13 H13A O15 2_567 0.93 2.60 3.511(2) 166 yes

loop_
_geom_torsion_atom_site_label_1
_geom_torsion_atom_site_label_2
_geom_torsion_atom_site_label_3
_geom_torsion_atom_site_label_4
_geom_torsion_site_symmetry_1
_geom_torsion_site_symmetry_2
_geom_torsion_site_symmetry_3
_geom_torsion_site_symmetry_4
_geom_torsion
_geom_torsion_publ_flag
C6 C1 C2 C3 . . . . 0.9(3) ?
O29 C1 C2 C3 . . . . 178.39(17) ?
C1 C2 C3 C4 . . . . -0.3(3) ?
C1 C2 C3 O22 . . . . -177.81(17) ?
C2 C3 C4 C5 . . . . 0.3(3) ?
O22 C3 C4 C5 . . . . 177.54(18) ?
C3 C4 C5 C6 . . . . -0.8(3) ?
C3 C4 C5 C7 . . . . 175.94(17) ?
C2 C1 C6 C5 . . . . -1.4(3) ?
O29 C1 C6 C5 . . . . -178.93(15) ?
C4 C5 C6 C1 . . . . 1.4(3) ?
C7 C5 C6 C1 . . . . -175.40(16) ?
C6 C5 C7 N8 . . . . 170.43(18) ?
C4 C5 C7 N8 . . . . -6.3(3) ?
C5 C7 N8 C9 . . . . -175.94(15) ?
C7 N8 C9 C10 . . . . -167.86(18) ?
C7 N8 C9 C14 . . . . 14.3(3) ?
C14 C9 C10 C11 . . . . -2.2(3) ?
N8 C9 C10 C11 . . . . 179.72(17) ?
C9 C10 C11 C12 . . . . 0.5(3) ?
C10 C11 C12 O15 . . . . -179.23(18) ?
C10 C11 C12 C13 . . . . 1.4(3) ?
O15 C12 C13 C14 . . . . 178.99(17) ?
C11 C12 C13 C14 . . . . -1.6(3) ?
C12 C13 C14 C9 . . . . -0.2(3) ?
C10 C9 C14 C13 . . . . 2.1(3) ?
N8 C9 C14 C13 . . . . 179.94(17) ?
C11 C12 O15 C16 . . . . 0.5(3) ?
C13 C12 O15 C16 . . . . 179.83(16) ?
C12 O15 C16 C17 . . . . 178.47(15) ?
O15 C16 C17 C18 . . . . -179.06(16) ?
C16 C17 C18 C19 . . . . -177.82(17) ?
C17 C18 C19 C20 . . . . 179.53(19) ?
C18 C19 C20 C21 . . . . -178.6(2) ?
C2 C3 O22 C23 . . . . -138.2(2) ?
C4 C3 O22 C23 . . . . 44.3(3) ?
C3 O22 C23 O241 . . . . -38.6(7) ?
C3 O22 C23 O242 . . . . 24.6(7) ?
C3 O22 C23 O251 . . . . -179.7(6) ?
C3 O22 C23 O252 . . . . 162.6(7) ?
O241 C23 O251 C261 . . . . 50.0(14) ?
O242 C23 O251 C261 . . . . -14.5(18) ?
O22 C23 O251 C261 . . . . -165.8(8) ?
O252 C23 O251 C261 . . . . -55(2) ?
C23 O251 C261 C271 . . . . 141.0(8) ?
O251 C261 C271 C281 . . . . 117.9(9) ?
O241 C23 O252 C262 . . . . 0.7(17) ?
O242 C23 O252 C262 . . . . -61.5(16) ?
O251 C23 O252 C262 . . . . 85(3) ?
O22 C23 O252 C262 . . . . 160.4(10) ?
C23 O252 C262 C272 . . . . 177.8(12) ?
O252 C262 C272 C282 . . . . -23(2) ?
C2 C1 O29 C30 . . . . 91.0(2) ?
C6 C1 O29 C30 . . . . -91.5(2) ?
C1 O29 C30 O311 . . . . -13.5(6) ?
C1 O29 C30 O312 . . . . 13.3(8) ?
C1 O29 C30 O321 . . . . 173.9(4) ?
C1 O29 C30 O322 . . . . -174.0(9) ?
O311 C30 O321 C331 . . . . 7.2(10) ?
O312 C30 O321 C331 . . . . -20.8(11) ?
O29 C30 O321 C331 . . . . -179.8(5) ?
O322 C30 O321 C331 . . . . 131(4) ?
C30 O321 C331 C341 . . . . -175.1(6) ?
O321 C331 C341 C351 . . . . -128.8(9) ?
O311 C30 O322 C332 . . . . 12(2) ?
O312 C30 O322 C332 . . . . -18(3) ?
O321 C30 O322 C332 . . . . -54(3) ?
O29 C30 O322 C332 . . . . 171.8(14) ?
C30 O322 C332 C342 . . . . 92(2) ?
O322 C332 C342 C352 . . . . 136.0(16) ?
